data_1010666
loop_
_publ_author_name
'Strock, L W'

_publ_section_title
;
The crystallography and space group of carbanato tetrammine cobalti
sulfate, (Co C O~3~ (N H~3~)~4~)~2~ S O~4~ (H~2~ O)~3~
;
_journal_coden_ASTM ZEKGAX
_journal_name_full
;
Zeitschrift fuer Kristallographie, Kristallgeometrie, Kristallphysik,
Kristallchemie (-144,1977)
;
_journal_page_first 42
_journal_page_last 52
_journal_volume 86
_journal_year 1933
_chemical_formula_structural '(C O3 Co (N H3)4)2 S O4 (H2 O)3'
_chemical_formula_sum 'Co2 H30 N8 O13 S'
_chemical_name_systematic
;
Carbonatotetraamminecobalt(III) sulfate trihydrate
;
_space_group_IT_number 6
_symmetry_cell_setting monoclinic
_symmetry_Int_Tables_number 6
_symmetry_space_group_name_Hall 'P -2y'
_symmetry_space_group_name_H-M 'P 1 m 1'
_cell_angle_alpha 90
_cell_angle_beta 98.65
_cell_angle_gamma 90
_cell_formula_units_Z 2
_cell_length_a 11.8
_cell_length_b 10.6
_cell_length_c 7.42
_cell_volume 917.5
_exptl_crystal_density_meas 1.88
_cod_original_formula_sum 'H30 Co2 N8 O13 S'
_cod_database_code 1010666

loop_
_symmetry_equiv_pos_as_xyz
x,y,z
x,-y,z

loop_
_atom_site_label
_atom_site_fract_x
_atom_site_fract_y
_atom_site_fract_z
? ? ? ?
